data_2230750
loop_
_publ_author_name
'Wei, Yu'
'He, Wei'

_publ_section_title
;
 2-((<i>E</i>)-{(<i>S</i>)-(6-Methoxyquinolin-4-yl)[(2<i>S</i>)-8-vinylquinuclidin-2-yl]methylimino}methyl)phenol
;
_journal_coeditor_code JH2284
_journal_issue 7
_journal_name_full 'Acta Crystallographica Section E'
_journal_page_first o1674
_journal_paper_doi 10.1107/S1600536811021507
_journal_volume 67
_journal_year 2011
_chemical_formula_iupac 'C27 H29 N3 O2'
_chemical_formula_moiety 'C27 H29 N3 O2'
_chemical_formula_sum 'C27 H29 N3 O2'
_chemical_formula_weight 427.53
_chemical_melting_point 438.0(10)
_chemical_name_common Schiff-base
_chemical_name_systematic
;
2-((<i>E</i>)-{(<i>S</i>)-(6-Methoxyquinolin-4-yl)[(2<i>S</i>)-8-
vinylquinuclidin-2-yl]methylimino}methyl)phenol
;
_space_group_IT_number 19
_symmetry_cell_setting orthorhombic
_symmetry_space_group_name_Hall 'P 2ac 2ab'
_symmetry_space_group_name_H-M 'P 21 21 21'
_atom_sites_solution_hydrogens geom
_atom_sites_solution_primary direct
_atom_sites_solution_secondary difmap
_audit_creation_method SHELXL-97
_cell_angle_alpha 90.00
_cell_angle_beta 90.00
_cell_angle_gamma 90.00
_cell_formula_units_Z 4
_cell_length_a 8.9285(15)
_cell_length_b 11.6759(19)
_cell_length_c 21.939(4)
_cell_measurement_reflns_used 4474
_cell_measurement_temperature 296(2)
_cell_measurement_theta_max 27.771
_cell_measurement_theta_min 2.463
_cell_volume 2287.1(7)
_computing_cell_refinement 'SAINT (Bruker, 2008)'
_computing_data_collection 'APEX2 (Bruker, 2008)'
_computing_data_reduction 'SAINT (Bruker, 2008)'
_computing_molecular_graphics 'SHELXTL (Sheldrick, 2008)'
_computing_publication_material 'Mercury (Macrae <i>et al.</i>, 2006)'
_computing_structure_refinement 'SHELXL97 (Sheldrick, 2008)'
_computing_structure_solution 'SHELXS97 (Sheldrick, 2008)'
_diffrn_ambient_temperature 296(2)
_diffrn_measured_fraction_theta_full 0.999
_diffrn_measured_fraction_theta_max 0.999
_diffrn_measurement_device_type 'Bruker APEXII CCD'
_diffrn_measurement_method '\f and \w'
_diffrn_radiation_monochromator graphite
_diffrn_radiation_source 'fine-focus sealed tube'
_diffrn_radiation_type MoK\a
_diffrn_radiation_wavelength 0.71073
_diffrn_reflns_av_R_equivalents 0.0260
_diffrn_reflns_av_sigmaI/netI 0.0209
_diffrn_reflns_limit_h_max 10
_diffrn_reflns_limit_h_min -9
_diffrn_reflns_limit_k_max 12
_diffrn_reflns_limit_k_min -13
_diffrn_reflns_limit_l_max 23
_diffrn_reflns_limit_l_min -26
_diffrn_reflns_number 11474
_diffrn_reflns_theta_full 25.09
_diffrn_reflns_theta_max 25.09
_diffrn_reflns_theta_min 1.86
_exptl_absorpt_coefficient_mu 0.079
_exptl_absorpt_correction_T_max 0.9868
_exptl_absorpt_correction_T_min 0.9725
_exptl_absorpt_correction_type multi-scan
_exptl_absorpt_process_details '(SADABS; Bruker, 2005)'
_exptl_crystal_colour yellow
_exptl_crystal_density_diffrn 1.242
_exptl_crystal_density_method 'not measured'
_exptl_crystal_description block
_exptl_crystal_F_000 912
_exptl_crystal_size_max 0.35
_exptl_crystal_size_mid 0.29
_exptl_crystal_size_min 0.17
_refine_diff_density_max 0.103
_refine_diff_density_min -0.095
_refine_ls_extinction_coef 0.0073(11)
_refine_ls_extinction_expression Fc^*^=kFc[1+0.001xFc^2^\l^3^/sin(2\q)]^-1/4^
_refine_ls_extinction_method 'SHELXL97 (Sheldrick, 2008)'
_refine_ls_goodness_of_fit_ref 1.054
_refine_ls_hydrogen_treatment constr
_refine_ls_matrix_type full
_refine_ls_number_parameters 292
_refine_ls_number_reflns 2339
_refine_ls_number_restraints 0
_refine_ls_restrained_S_all 1.054
_refine_ls_R_factor_all 0.0366
_refine_ls_R_factor_gt 0.0315
_refine_ls_shift/su_max 0.000
_refine_ls_shift/su_mean 0.000
_refine_ls_structure_factor_coef Fsqd
_refine_ls_weighting_details 'calc w=1/[\s^2^(Fo^2^)+(0.0440P)^2^+0.2035P] where P=(Fo^2^+2Fc^2^)/3'
_refine_ls_weighting_scheme calc
_refine_ls_wR_factor_gt 0.0802
_refine_ls_wR_factor_ref 0.0840
_reflns_number_gt 2098
_reflns_number_total 2339
_reflns_threshold_expression I>2\s(I)
_cod_data_source_file jh2284.cif
_cod_data_source_block I
_cod_database_code 2230750
_cod_database_fobs_code 2230750

loop_
_symmetry_equiv_pos_as_xyz
'x, y, z'
'-x+1/2, -y, z+1/2'
'-x, y+1/2, -z+1/2'
'x+1/2, -y+1/2, -z'

loop_
_atom_site_type_symbol
_atom_site_label
_atom_site_fract_x
_atom_site_fract_y
_atom_site_fract_z
_atom_site_U_iso_or_equiv
_atom_site_adp_type
_atom_site_calc_flag
_atom_site_refinement_flags
_atom_site_occupancy
_atom_site_symmetry_multiplicity
_atom_site_disorder_assembly
_atom_site_disorder_group
N N1 0.41218(19) 0.89212(15) 0.85006(7) 0.0446(4) Uani d . 1 1 . .
N N2 0.2454(2) 1.09111(16) 0.66032(9) 0.0596(5) Uani d . 1 1 . .
N N3 0.7031(2) 0.98276(17) 0.88131(7) 0.0534(5) Uani d . 1 1 . .
O O1 0.2162(2) 0.92618(13) 0.93612(7) 0.0639(4) Uani d . 1 1 . .
H H1 0.2749 0.9431 0.9088 0.096 Uiso calc R 1 1 . .
O O2 0.6132(2) 0.73226(15) 0.59318(7) 0.0676(5) Uani d . 1 1 . .
C C1 0.2036(2) 0.81020(19) 0.93959(8) 0.0478(5) Uani d . 1 1 . .
C C2 0.1042(3) 0.7639(2) 0.98102(10) 0.0648(7) Uani d . 1 1 . .
H H2 0.0469 0.8116 1.0057 0.078 Uiso calc R 1 1 . .
C C3 0.0903(3) 0.6468(2) 0.98559(11) 0.0714(7) Uani d . 1 1 . .
H H3 0.0236 0.6159 1.0137 0.086 Uiso calc R 1 1 . .
C C4 0.1735(3) 0.5744(2) 0.94915(11) 0.0706(7) Uani d . 1 1 . .
H H4 0.1627 0.4954 0.9524 0.085 Uiso calc R 1 1 . .
C C5 0.2728(3) 0.62049(19) 0.90787(11) 0.0578(6) Uani d . 1 1 . .
H H5 0.3295 0.5720 0.8834 0.069 Uiso calc R 1 1 . .
C C6 0.2897(2) 0.73866(18) 0.90213(8) 0.0443(5) Uani d . 1 1 . .
C C7 0.3947(2) 0.78523(18) 0.85793(9) 0.0446(5) Uani d . 1 1 . .
H H7 0.4513 0.7348 0.8345 0.054 Uiso calc R 1 1 . .
C C8 0.5154(2) 0.93012(18) 0.80204(8) 0.0425(5) Uani d . 1 1 . .
H H8 0.5719 0.8644 0.7865 0.051 Uiso calc R 1 1 . .
C C9 0.4216(2) 0.98194(16) 0.75096(8) 0.0413(4) Uani d . 1 1 . .
C C10 0.3234(2) 1.06841(19) 0.76429(10) 0.0518(5) Uani d . 1 1 . .
H H10 0.3131 1.0932 0.8043 0.062 Uiso calc R 1 1 . .
C C11 0.2389(3) 1.1196(2) 0.71834(12) 0.0573(6) Uani d . 1 1 . .
H H11 0.1733 1.1779 0.7294 0.069 Uiso calc R 1 1 . .
C C12 0.3404(2) 1.00365(19) 0.64556(10) 0.0494(5) Uani d . 1 1 . .
C C13 0.3487(3) 0.9714(2) 0.58382(10) 0.0596(6) Uani d . 1 1 . .
H H13 0.2916 1.0107 0.5552 0.071 Uiso calc R 1 1 . .
C C14 0.4382(3) 0.8840(2) 0.56510(9) 0.0601(6) Uani d . 1 1 . .
H H14 0.4423 0.8643 0.5241 0.072 Uiso calc R 1 1 . .
C C15 0.5242(2) 0.82375(19) 0.60786(9) 0.0495(5) Uani d . 1 1 . .
C C16 0.5222(2) 0.85392(18) 0.66807(9) 0.0458(5) Uani d . 1 1 . .
H H16 0.5816 0.8140 0.6957 0.055 Uiso calc R 1 1 . .
C C17 0.4310(2) 0.94490(17) 0.68904(8) 0.0410(4) Uani d . 1 1 . .
C C18 0.6243(2) 1.02128(19) 0.82638(8) 0.0465(5) Uani d . 1 1 . .
H H18 0.5647 1.0885 0.8377 0.056 Uiso calc R 1 1 . .
C C19 0.7364(3) 1.0596(2) 0.77607(10) 0.0639(7) Uani d . 1 1 . .
H H19A 0.7236 1.0129 0.7399 0.077 Uiso calc R 1 1 . .
H H19B 0.7184 1.1390 0.7652 0.077 Uiso calc R 1 1 . .
C C20 0.8952(3) 1.0458(2) 0.80107(11) 0.0639(6) Uani d . 1 1 . .
H H20 0.9683 1.0689 0.7701 0.077 Uiso calc R 1 1 . .
C C21 0.9177(3) 0.9201(2) 0.81741(14) 0.0804(8) Uani d . 1 1 . .
H H21A 1.0195 0.9076 0.8313 0.096 Uiso calc R 1 1 . .
H H21B 0.9003 0.8724 0.7819 0.096 Uiso calc R 1 1 . .
C C22 0.8070(3) 0.8886(2) 0.86801(12) 0.0674(7) Uani d . 1 1 . .
H H22A 0.7502 0.8216 0.8558 0.081 Uiso calc R 1 1 . .
H H22B 0.8621 0.8693 0.9047 0.081 Uiso calc R 1 1 . .
C C23 0.7916(3) 1.0797(2) 0.90419(10) 0.0636(6) Uani d . 1 1 . .
H H23A 0.8376 1.0582 0.9426 0.076 Uiso calc R 1 1 . .
H H23B 0.7251 1.1438 0.9119 0.076 Uiso calc R 1 1 . .
C C24 0.9161(3) 1.1181(2) 0.85889(11) 0.0603(6) Uani d . 1 1 . .
H H24 1.0135 1.0987 0.8768 0.072 Uiso calc R 1 1 . .
C C25 0.9125(3) 1.2447(2) 0.84784(13) 0.0727(7) Uani d . 1 1 . .
H H25 0.8233 1.2750 0.8330 0.087 Uiso calc R 1 1 . .
C C26 1.0210(4) 1.3160(3) 0.85690(14) 0.0932(9) Uani d . 1 1 . .
H H26A 1.1125 1.2899 0.8717 0.112 Uiso calc R 1 1 . .
H H26B 1.0077 1.3935 0.8486 0.112 Uiso calc R 1 1 . .
C C27 0.6104(4) 0.6886(3) 0.53269(10) 0.0893(9) Uani d . 1 1 . .
H H27A 0.6449 0.7465 0.5050 0.134 Uiso calc R 1 1 . .
H H27B 0.5099 0.6670 0.5222 0.134 Uiso calc R 1 1 . .
H H27C 0.6746 0.6228 0.5300 0.134 Uiso calc R 1 1 . .

loop_
_atom_site_aniso_label
_atom_site_aniso_U_11
_atom_site_aniso_U_22
_atom_site_aniso_U_33
_atom_site_aniso_U_12
_atom_site_aniso_U_13
_atom_site_aniso_U_23
N1 0.0486(9) 0.0457(10) 0.0395(9) -0.0028(8) 0.0046(7) 0.0016(7)
N2 0.0560(11) 0.0516(11) 0.0712(13) 0.0021(10) -0.0051(10) 0.0136(10)
N3 0.0598(11) 0.0577(11) 0.0426(9) -0.0051(10) -0.0053(8) -0.0014(8)
O1 0.0809(11) 0.0513(9) 0.0596(9) 0.0002(9) 0.0226(9) -0.0035(8)
O2 0.0864(11) 0.0694(11) 0.0469(8) 0.0073(10) 0.0076(8) -0.0099(8)
C1 0.0538(12) 0.0507(13) 0.0390(10) -0.0019(10) 0.0019(10) 0.0014(9)
C2 0.0707(15) 0.0719(17) 0.0517(13) -0.0034(14) 0.0177(12) 0.0014(12)
C3 0.0781(17) 0.0786(18) 0.0574(14) -0.0175(15) 0.0167(13) 0.0138(13)
C4 0.0897(18) 0.0547(15) 0.0674(15) -0.0137(15) 0.0075(14) 0.0125(13)
C5 0.0679(14) 0.0463(13) 0.0591(13) -0.0017(12) 0.0074(12) 0.0038(11)
C6 0.0482(11) 0.0473(12) 0.0375(9) -0.0018(9) -0.0014(9) 0.0036(9)
C7 0.0479(11) 0.0454(12) 0.0405(10) 0.0012(10) 0.0033(9) -0.0003(9)
C8 0.0442(10) 0.0453(11) 0.0379(9) -0.0011(9) 0.0046(8) 0.0007(9)
C9 0.0408(10) 0.0394(10) 0.0438(10) -0.0071(9) 0.0025(8) 0.0045(9)
C10 0.0516(12) 0.0479(12) 0.0559(12) 0.0017(11) 0.0078(10) 0.0002(10)
C11 0.0530(12) 0.0456(12) 0.0734(16) 0.0042(11) 0.0064(11) 0.0093(11)
C12 0.0488(11) 0.0470(12) 0.0523(12) -0.0088(10) -0.0035(10) 0.0095(10)
C13 0.0674(14) 0.0602(14) 0.0510(12) -0.0078(13) -0.0152(11) 0.0141(11)
C14 0.0752(15) 0.0676(16) 0.0375(11) -0.0139(14) -0.0051(11) 0.0019(11)
C15 0.0566(12) 0.0479(12) 0.0441(11) -0.0086(11) 0.0055(10) -0.0015(9)
C16 0.0497(11) 0.0465(12) 0.0413(10) -0.0045(10) -0.0020(9) 0.0030(9)
C17 0.0401(10) 0.0406(11) 0.0422(9) -0.0085(8) -0.0010(8) 0.0040(9)
C18 0.0502(11) 0.0476(12) 0.0415(10) -0.0052(10) 0.0022(9) -0.0005(9)
C19 0.0603(13) 0.0809(17) 0.0504(12) -0.0277(14) 0.0008(11) 0.0005(13)
C20 0.0519(12) 0.0726(17) 0.0672(14) -0.0130(12) 0.0106(11) -0.0142(13)
C21 0.0683(15) 0.0689(18) 0.104(2) -0.0005(14) 0.0052(16) -0.0314(16)
C22 0.0717(15) 0.0593(15) 0.0713(15) 0.0022(13) -0.0193(13) -0.0007(12)
C23 0.0668(14) 0.0665(15) 0.0574(13) -0.0067(13) -0.0074(12) -0.0147(12)
C24 0.0481(12) 0.0574(14) 0.0755(15) -0.0019(11) -0.0123(11) -0.0088(12)
C25 0.0646(15) 0.0635(16) 0.0900(19) 0.0015(14) -0.0104(14) -0.0072(14)
C26 0.091(2) 0.0693(19) 0.119(2) -0.0187(18) -0.003(2) -0.0112(18)
C27 0.133(3) 0.084(2) 0.0506(13) 0.006(2) 0.0223(16) -0.0132(14)

loop_
_atom_type_symbol
_atom_type_description
_atom_type_scat_dispersion_real
_atom_type_scat_dispersion_imag
_atom_type_scat_source
C C 0.0033 0.0016 'International Tables Vol C Tables 4.2.6.8 and 6.1.1.4'
H H 0.0000 0.0000 'International Tables Vol C Tables 4.2.6.8 and 6.1.1.4'
N N 0.0061 0.0033 'International Tables Vol C Tables 4.2.6.8 and 6.1.1.4'
O O 0.0106 0.0060 'International Tables Vol C Tables 4.2.6.8 and 6.1.1.4'

loop_
_geom_angle_atom_site_label_1
_geom_angle_atom_site_label_2
_geom_angle_atom_site_label_3
_geom_angle_site_symmetry_1
_geom_angle_site_symmetry_3
_geom_angle
_geom_angle_publ_flag
C7 N1 C8 . . 118.14(18) ?
C11 N2 C12 . . 116.44(19) ?
C18 N3 C22 . . 111.69(17) ?
C18 N3 C23 . . 107.62(18) ?
C22 N3 C23 . . 107.80(17) ?
C1 O1 H1 . . 109.5 ?
C15 O2 C27 . . 119.3(2) ?
O1 C1 C2 . . 118.6(2) ?
O1 C1 C6 . . 121.00(18) ?
C2 C1 C6 . . 120.4(2) ?
C3 C2 C1 . . 119.6(2) ?
C3 C2 H2 . . 120.2 ?
C1 C2 H2 . . 120.2 ?
C2 C3 C4 . . 121.1(2) ?
C2 C3 H3 . . 119.4 ?
C4 C3 H3 . . 119.4 ?
C5 C4 C3 . . 119.2(2) ?
C5 C4 H4 . . 120.4 ?
C3 C4 H4 . . 120.4 ?
C4 C5 C6 . . 121.1(2) ?
C4 C5 H5 . . 119.5 ?
C6 C5 H5 . . 119.5 ?
C5 C6 C1 . . 118.5(2) ?
C5 C6 C7 . . 120.0(2) ?
C1 C6 C7 . . 121.46(19) ?
N1 C7 C6 . . 122.49(19) ?
N1 C7 H7 . . 118.8 ?
C6 C7 H7 . . 118.8 ?
N1 C8 C9 . . 107.63(15) ?
N1 C8 C18 . . 110.92(15) ?
C9 C8 C18 . . 109.15(16) ?
N1 C8 H8 . . 109.7 ?
C9 C8 H8 . . 109.7 ?
C18 C8 H8 . . 109.7 ?
C10 C9 C17 . . 117.65(18) ?
C10 C9 C8 . . 119.18(18) ?
C17 C9 C8 . . 123.17(17) ?
C9 C10 C11 . . 120.6(2) ?
C9 C10 H10 . . 119.7 ?
C11 C10 H10 . . 119.7 ?
N2 C11 C10 . . 124.5(2) ?
N2 C11 H11 . . 117.7 ?
C10 C11 H11 . . 117.7 ?
N2 C12 C13 . . 117.4(2) ?
N2 C12 C17 . . 123.57(19) ?
C13 C12 C17 . . 119.0(2) ?
C14 C13 C12 . . 121.5(2) ?
C14 C13 H13 . . 119.2 ?
C12 C13 H13 . . 119.2 ?
C13 C14 C15 . . 119.8(2) ?
C13 C14 H14 . . 120.1 ?
C15 C14 H14 . . 120.1 ?
C16 C15 O2 . . 115.9(2) ?
C16 C15 C14 . . 120.6(2) ?
O2 C15 C14 . . 123.51(18) ?
C15 C16 C17 . . 121.0(2) ?
C15 C16 H16 . . 119.5 ?
C17 C16 H16 . . 119.5 ?
C16 C17 C12 . . 118.01(18) ?
C16 C17 C9 . . 124.77(17) ?
C12 C17 C9 . . 117.22(18) ?
N3 C18 C8 . . 112.13(17) ?
N3 C18 C19 . . 111.27(17) ?
C8 C18 C19 . . 111.09(16) ?
N3 C18 H18 . . 107.4 ?
C8 C18 H18 . . 107.4 ?
C19 C18 H18 . . 107.4 ?
C20 C19 C18 . . 108.15(19) ?
C20 C19 H19A . . 110.1 ?
C18 C19 H19A . . 110.1 ?
C20 C19 H19B . . 110.1 ?
C18 C19 H19B . . 110.1 ?
H19A C19 H19B . . 108.4 ?
C21 C20 C19 . . 107.9(2) ?
C21 C20 C24 . . 108.6(2) ?
C19 C20 C24 . . 110.6(2) ?
C21 C20 H20 . . 109.9 ?
C19 C20 H20 . . 109.9 ?
C24 C20 H20 . . 109.9 ?
C20 C21 C22 . . 108.5(2) ?
C20 C21 H21A . . 110.0 ?
C22 C21 H21A . . 110.0 ?
C20 C21 H21B . . 110.0 ?
C22 C21 H21B . . 110.0 ?
H21A C21 H21B . . 108.4 ?
N3 C22 C21 . . 111.8(2) ?
N3 C22 H22A . . 109.2 ?
C21 C22 H22A . . 109.2 ?
N3 C22 H22B . . 109.2 ?
C21 C22 H22B . . 109.2 ?
H22A C22 H22B . . 107.9 ?
N3 C23 C24 . . 112.82(18) ?
N3 C23 H23A . . 109.0 ?
C24 C23 H23A . . 109.0 ?
N3 C23 H23B . . 109.0 ?
C24 C23 H23B . . 109.0 ?
H23A C23 H23B . . 107.8 ?
C25 C24 C20 . . 114.0(2) ?
C25 C24 C23 . . 111.8(2) ?
C20 C24 C23 . . 106.36(18) ?
C25 C24 H24 . . 108.2 ?
C20 C24 H24 . . 108.2 ?
C23 C24 H24 . . 108.2 ?
C26 C25 C24 . . 126.5(3) ?
C26 C25 H25 . . 116.8 ?
C24 C25 H25 . . 116.8 ?
C25 C26 H26A . . 120.0 ?
C25 C26 H26B . . 120.0 ?
H26A C26 H26B . . 120.0 ?
O2 C27 H27A . . 109.5 ?
O2 C27 H27B . . 109.5 ?
H27A C27 H27B . . 109.5 ?
O2 C27 H27C . . 109.5 ?
H27A C27 H27C . . 109.5 ?
H27B C27 H27C . . 109.5 ?

loop_
_geom_bond_atom_site_label_1
_geom_bond_atom_site_label_2
_geom_bond_site_symmetry_2
_geom_bond_distance
_geom_bond_publ_flag
N1 C7 . 1.269(3) ?
N1 C8 . 1.468(2) ?
N2 C11 . 1.317(3) ?
N2 C12 . 1.367(3) ?
N3 C18 . 1.466(3) ?
N3 C22 . 1.468(3) ?
N3 C23 . 1.468(3) ?
O1 C1 . 1.361(3) ?
O1 H1 . 0.8200 ?
O2 C15 . 1.369(3) ?
O2 C27 . 1.422(3) ?
C1 C2 . 1.380(3) ?
C1 C6 . 1.401(3) ?
C2 C3 . 1.377(4) ?
C2 H2 . 0.9300 ?
C3 C4 . 1.381(4) ?
C3 H3 . 0.9300 ?
C4 C5 . 1.377(3) ?
C4 H4 . 0.9300 ?
C5 C6 . 1.394(3) ?
C5 H5 . 0.9300 ?
C6 C7 . 1.455(3) ?
C7 H7 . 0.9300 ?
C8 C9 . 1.524(3) ?
C8 C18 . 1.537(3) ?
C8 H8 . 0.9800 ?
C9 C10 . 1.369(3) ?
C9 C17 . 1.428(3) ?
C10 C11 . 1.394(3) ?
C10 H10 . 0.9300 ?
C11 H11 . 0.9300 ?
C12 C13 . 1.408(3) ?
C12 C17 . 1.426(3) ?
C13 C14 . 1.359(3) ?
C13 H13 . 0.9300 ?
C14 C15 . 1.402(3) ?
C14 H14 . 0.9300 ?
C15 C16 . 1.367(3) ?
C16 C17 . 1.415(3) ?
C16 H16 . 0.9300 ?
C18 C19 . 1.556(3) ?
C18 H18 . 0.9800 ?
C19 C20 . 1.529(3) ?
C19 H19A . 0.9700 ?
C19 H19B . 0.9700 ?
C20 C21 . 1.525(4) ?
C20 C24 . 1.535(3) ?
C20 H20 . 0.9800 ?
C21 C22 . 1.531(4) ?
C21 H21A . 0.9700 ?
C21 H21B . 0.9700 ?
C22 H22A . 0.9700 ?
C22 H22B . 0.9700 ?
C23 C24 . 1.558(3) ?
C23 H23A . 0.9700 ?
C23 H23B . 0.9700 ?
C24 C25 . 1.498(4) ?
C24 H24 . 0.9800 ?
C25 C26 . 1.293(4) ?
C25 H25 . 0.9300 ?
C26 H26A . 0.9300 ?
C26 H26B . 0.9300 ?
C27 H27A . 0.9600 ?
C27 H27B . 0.9600 ?
C27 H27C . 0.9600 ?

loop_
_geom_hbond_atom_site_label_D
_geom_hbond_atom_site_label_H
_geom_hbond_atom_site_label_A
_geom_hbond_site_symmetry_A
_geom_hbond_distance_DH
_geom_hbond_distance_HA
_geom_hbond_distance_DA
_geom_hbond_angle_DHA
O1 H1 N1 . 0.82 1.88 2.605(2) 147.5

loop_
_geom_torsion_atom_site_label_1
_geom_torsion_atom_site_label_2
_geom_torsion_atom_site_label_3
_geom_torsion_atom_site_label_4
_geom_torsion_site_symmetry_1
_geom_torsion_site_symmetry_2
_geom_torsion_site_symmetry_3
_geom_torsion_site_symmetry_4
_geom_torsion
_geom_torsion_publ_flag
O1 C1 C2 C3 . . . . -179.6(2) ?
C6 C1 C2 C3 . . . . 0.2(4) ?
C1 C2 C3 C4 . . . . -0.4(4) ?
C2 C3 C4 C5 . . . . 0.5(4) ?
C3 C4 C5 C6 . . . . -0.4(4) ?
C4 C5 C6 C1 . . . . 0.2(3) ?
C4 C5 C6 C7 . . . . -179.6(2) ?
O1 C1 C6 C5 . . . . 179.7(2) ?
C2 C1 C6 C5 . . . . -0.2(3) ?
O1 C1 C6 C7 . . . . -0.5(3) ?
C2 C1 C6 C7 . . . . 179.7(2) ?
C8 N1 C7 C6 . . . . -176.87(16) ?
C5 C6 C7 N1 . . . . 178.6(2) ?
C1 C6 C7 N1 . . . . -1.3(3) ?
C7 N1 C8 C9 . . . . 109.5(2) ?
C7 N1 C8 C18 . . . . -131.2(2) ?
N1 C8 C9 C10 . . . . 54.8(2) ?
C18 C8 C9 C10 . . . . -65.7(2) ?
N1 C8 C9 C17 . . . . -125.40(19) ?
C18 C8 C9 C17 . . . . 114.15(19) ?
C17 C9 C10 C11 . . . . -1.5(3) ?
C8 C9 C10 C11 . . . . 178.35(19) ?
C12 N2 C11 C10 . . . . 1.3(3) ?
C9 C10 C11 N2 . . . . -0.2(3) ?
C11 N2 C12 C13 . . . . 179.7(2) ?
C11 N2 C12 C17 . . . . -0.7(3) ?
N2 C12 C13 C14 . . . . -178.8(2) ?
C17 C12 C13 C14 . . . . 1.6(3) ?
C12 C13 C14 C15 . . . . 0.3(3) ?
C27 O2 C15 C16 . . . . 174.0(2) ?
C27 O2 C15 C14 . . . . -5.4(3) ?
C13 C14 C15 C16 . . . . -1.8(3) ?
C13 C14 C15 O2 . . . . 177.6(2) ?
O2 C15 C16 C17 . . . . -178.10(18) ?
C14 C15 C16 C17 . . . . 1.4(3) ?
C15 C16 C17 C12 . . . . 0.5(3) ?
C15 C16 C17 C9 . . . . 179.84(19) ?
N2 C12 C17 C16 . . . . 178.52(19) ?
C13 C12 C17 C16 . . . . -1.9(3) ?
N2 C12 C17 C9 . . . . -0.9(3) ?
C13 C12 C17 C9 . . . . 178.69(19) ?
C10 C9 C17 C16 . . . . -177.42(18) ?
C8 C9 C17 C16 . . . . 2.7(3) ?
C10 C9 C17 C12 . . . . 1.9(3) ?
C8 C9 C17 C12 . . . . -177.90(17) ?
C22 N3 C18 C8 . . . . 67.6(2) ?
C23 N3 C18 C8 . . . . -174.22(17) ?
C22 N3 C18 C19 . . . . -57.5(2) ?
C23 N3 C18 C19 . . . . 60.7(2) ?
N1 C8 C18 N3 . . . . 53.4(2) ?
C9 C8 C18 N3 . . . . 171.84(16) ?
N1 C8 C18 C19 . . . . 178.63(18) ?
C9 C8 C18 C19 . . . . -63.0(2) ?
N3 C18 C19 C20 . . . . -0.7(3) ?
C8 C18 C19 C20 . . . . -126.4(2) ?
C18 C19 C20 C21 . . . . 59.8(3) ?
C18 C19 C20 C24 . . . . -58.9(3) ?
C19 C20 C21 C22 . . . . -62.9(3) ?
C24 C20 C21 C22 . . . . 57.0(3) ?
C18 N3 C22 C21 . . . . 54.8(3) ?
C23 N3 C22 C21 . . . . -63.2(2) ?
C20 C21 C22 N3 . . . . 5.9(3) ?
C18 N3 C23 C24 . . . . -63.8(2) ?
C22 N3 C23 C24 . . . . 56.8(3) ?
C21 C20 C24 C25 . . . . 174.1(2) ?
C19 C20 C24 C25 . . . . -67.7(3) ?
C21 C20 C24 C23 . . . . -62.3(3) ?
C19 C20 C24 C23 . . . . 56.0(3) ?
N3 C23 C24 C25 . . . . 129.9(2) ?
N3 C23 C24 C20 . . . . 4.9(3) ?
C20 C24 C25 C26 . . . . -116.8(3) ?
C23 C24 C25 C26 . . . . 122.6(3) ?

loop_
_cod_related_entry_id
_cod_related_entry_database
_cod_related_entry_code
1 ChemSpider 30656782
